data_4313526
loop_
_publ_author_name
'Christophe Stroh'
'Elie Belorizky'
'Philippe Turek'
'H\'el\`ene Bolvin'
'Raymond Ziessel'

_publ_section_title
;
 Aminomethyl-bipyridine Bearing Two Flexible Nitronyl-nitroxide Arms: A
 New Podand for Complexation of Transition Metals in a Facial or
 Meridional Conformation
;
_journal_name_full 'Inorganic Chemistry'
_journal_page_first 2938
_journal_page_last 2949
_journal_paper_doi 10.1021/ic020484v
_journal_volume 42
_journal_year 2003
_chemical_formula_moiety 'C27 H37 N7 O4'
_chemical_formula_sum 'C27 H37 N7 O4'
_chemical_formula_weight 523.64
_chemical_name_systematic ' ?'
_space_group_IT_number 2
_symmetry_cell_setting triclinic
_symmetry_space_group_name_Hall '-P 1'
_symmetry_space_group_name_H-M 'P -1'
_cell_angle_alpha 114.101(9)
_cell_angle_beta 97.476(9)
_cell_angle_gamma 99.667(9)
_cell_formula_units_Z 2
_cell_length_a 10.7224(4)
_cell_length_b 11.0995(4)
_cell_length_c 13.1134(3)
_cell_measurement_reflns_used 12057
_cell_measurement_temperature 173
_cell_measurement_theta_max 29.6
_cell_measurement_theta_min 1.4
_cell_volume 1369.73(16)
_computing_publication_material CIFGEN_IN_OpenMoleN_(_1997)
_computing_structure_refinement LSFM_OpenMoleN_(_1997)
_computing_structure_solution Direct_methods_(SIR,_Burla_et_al.,_1989)
_diffrn_ambient_temperature 173
_diffrn_measurement_details
;
180 frames, 30 sec/frame, delta phi = 1.0 deg. Each frame measured 2 times.
Detector to crystal distance 25 mm.
;
_diffrn_measurement_device_type KappaCCD
_diffrn_measurement_method '\p scans'
_diffrn_radiation_monochromator graphite
_diffrn_radiation_type Mo-K\a
_diffrn_radiation_wavelength 0.71073
_diffrn_reflns_av_R_equivalents 0.026
_diffrn_reflns_av_sigmaI/netI 0.333
_diffrn_reflns_limit_h_max 13
_diffrn_reflns_limit_h_min 0
_diffrn_reflns_limit_k_max 14
_diffrn_reflns_limit_k_min -15
_diffrn_reflns_limit_l_max 14
_diffrn_reflns_limit_l_min -15
_diffrn_reflns_number 12057
_diffrn_reflns_theta_max 29.57
_diffrn_reflns_theta_min 2.5
_diffrn_source xray_tube
_diffrn_standards_decay_% 0
_exptl_absorpt_coefficient_mu 0.082
_exptl_absorpt_correction_type none
_exptl_crystal_colour 'dark red'
_exptl_crystal_density_diffrn 1.27
_exptl_crystal_density_method none
_exptl_crystal_description prism
_exptl_crystal_F_000 560
_exptl_crystal_size_max 0.18
_exptl_crystal_size_mid 0.12
_exptl_crystal_size_min 0.10
_refine_diff_density_max 0.184
_refine_diff_density_min -0.261
_refine_ls_abs_structure_details ' ?'
_refine_ls_extinction_method none
_refine_ls_goodness_of_fit_all 1.447
_refine_ls_goodness_of_fit_ref 1.213
_refine_ls_hydrogen_treatment noref
_refine_ls_matrix_type full
_refine_ls_number_constraints 0
_refine_ls_number_parameters 343
_refine_ls_number_reflns 3345
_refine_ls_number_restraints 0
_refine_ls_R_factor_all 0.075
_refine_ls_R_factor_gt 0.046
_refine_ls_shift/esd_mean 0.011
_refine_ls_shift/su_max 0.067
_refine_ls_structure_factor_coef F
_refine_ls_weighting_scheme sigma
_refine_ls_wR_factor_all 0.073
_refine_ls_wR_factor_ref 0.061
_reflns_number_gt 3345
_reflns_number_total 6158
_reflns_threshold_expression >3.0\s(I)
_cod_data_source_file ic020484v_3.cif
_cod_data_source_block st199
_cod_original_cell_volume 1369.7(4)
_cod_database_code 4313526
_cod_database_fobs_code 4313526

loop_
_symmetry_equiv_pos_as_xyz
x,y,z
-x,-y,-z

loop_
_atom_site_label
_atom_site_fract_x
_atom_site_fract_y
_atom_site_fract_z
_atom_site_U_iso_or_equiv
_atom_site_adp_type
_atom_site_calc_flag
_atom_site_calc_attached_atom
_atom_site_type_symbol
N1 0.6927(1) 0.2414(1) 0.6691(1) 0.0356(6) Uani ? ? N
C1 0.5994(2) 0.2958(2) 0.6188(1) 0.0389(8) Uani ? ? C
C2 0.6592(2) 0.4323(2) 0.6299(1) 0.0346(7) Uani ? ? C
N2 0.7124(2) 0.4583(1) 0.5527(1) 0.0359(7) Uani ? ? N
C3 0.7605(2) 0.6068(2) 0.5867(1) 0.0345(8) Uani ? ? C
C4 0.7304(2) 0.6723(2) 0.7088(1) 0.0370(8) Uani ? ? C
N3 0.6641(2) 0.5499(1) 0.7191(1) 0.0494(7) Uani ? ? N
O1 0.7222(2) 0.3680(1) 0.4564(1) 0.0510(8) Uani ? ? O
C5 0.9018(2) 0.6349(3) 0.5833(2) 0.059(1) Uani ? ? C
C6 0.6821(3) 0.6359(2) 0.4981(2) 0.058(1) Uani ? ? C
C7 0.8481(3) 0.7403(4) 0.8054(2) 0.082(2) Uani ? ? C
C8 0.6372(3) 0.7630(2) 0.7199(2) 0.095(1) Uani ? ? C
O2 0.6194(2) 0.5600(1) 0.8070(1) 0.0937(8) Uani ? ? O
C9 0.7853(2) 0.1982(2) 0.5966(1) 0.0382(8) Uani ? ? C
C10 0.9077(2) 0.2011(2) 0.6652(1) 0.0352(7) Uani ? ? C
N4 1.0060(2) 0.3123(1) 0.7220(1) 0.0406(7) Uani ? ? N
C11 1.1111(2) 0.2904(2) 0.7953(1) 0.0427(9) Uani ? ? C
C12 1.0755(2) 0.1325(2) 0.7462(1) 0.0379(8) Uani ? ? C
N5 0.9387(1) 0.0969(1) 0.6804(1) 0.0370(7) Uani ? ? N
O3 1.0079(2) 0.4286(1) 0.7232(1) 0.0558(7) Uani ? ? O
C13 1.0956(3) 0.3643(3) 0.9176(2) 0.071(1) Uani ? ? C
C14 1.2418(2) 0.3512(2) 0.7815(2) 0.069(1) Uani ? ? C
C15 1.1508(2) 0.0612(2) 0.6585(2) 0.057(1) Uani ? ? C
C16 1.0796(2) 0.0800(2) 0.8363(2) 0.0556(9) Uani ? ? C
O4 0.8672(1) -0.0252(1) 0.6371(1) 0.0466(7) Uani ? ? O
C17 0.6251(2) 0.1272(2) 0.6864(1) 0.0371(8) Uani ? ? C
C18 0.5657(2) 0.1680(2) 0.7902(1) 0.0322(7) Uani ? ? C
N6 0.4887(1) 0.0628(1) 0.7946(1) 0.0317(6) Uani ? ? N
C19 0.4380(2) 0.0864(2) 0.8874(1) 0.0307(7) Uani ? ? C
C20 0.4601(2) 0.2169(2) 0.9770(1) 0.0358(8) Uani ? ? C
C21 0.5370(2) 0.3234(2) 0.9693(1) 0.0375(9) Uani ? ? C
C22 0.5930(2) 0.3001(2) 0.8755(1) 0.0362(8) Uani ? ? C
C23 0.3540(2) -0.0332(2) 0.8900(1) 0.0321(7) Uani ? ? C
N7 0.3132(1) -0.0102(1) 0.9873(1) 0.0384(7) Uani ? ? N
C24 0.2352(2) -0.1151(2) 0.9908(1) 0.0451(9) Uani ? ? C
C25 0.1940(2) -0.2432(2) 0.9011(1) 0.0448(9) Uani ? ? C
C26 0.2361(2) -0.2660(2) 0.8012(1) 0.0402(9) Uani ? ? C
C27 0.3177(2) -0.1601(2) 0.7952(1) 0.0367(8) Uani ? ? C
H1 0.5295 0.3024 0.6568 0.0503 Uiso calc C1 H
H2 0.5675 0.2353 0.5398 0.0503 Uiso calc C1 H
H3 0.9337 0.7290 0.6048 0.0880 Uiso calc C5 H
H4 0.9493 0.6104 0.6351 0.0880 Uiso calc C5 H
H5 0.9117 0.5831 0.5079 0.0880 Uiso calc C5 H
H6 0.7093 0.7296 0.5160 0.0785 Uiso calc C6 H
H7 0.6954 0.5823 0.4244 0.0785 Uiso calc C6 H
H8 0.5927 0.6140 0.4984 0.0785 Uiso calc C6 H
H9 0.8942 0.8196 0.8028 0.1499 Uiso calc C7 H
H10 0.8220 0.7651 0.8763 0.1499 Uiso calc C7 H
H11 0.9025 0.6794 0.7984 0.1499 Uiso calc C7 H
H12 0.6772 0.8420 0.7136 0.1102 Uiso calc C8 H
H13 0.5611 0.7150 0.6608 0.1102 Uiso calc C8 H
H14 0.6147 0.7889 0.7924 0.1102 Uiso calc C8 H
H15 0.8032 0.2579 0.5623 0.0472 Uiso calc C9 H
H16 0.7483 0.1082 0.5386 0.0472 Uiso calc C9 H
H17 1.1600 0.3539 0.9683 0.1103 Uiso calc C13 H
H18 1.1051 0.4582 0.9373 0.1103 Uiso calc C13 H
H19 1.0120 0.3269 0.9237 0.1103 Uiso calc C13 H
H20 1.3089 0.3379 0.8276 0.0940 Uiso calc C14 H
H21 1.2469 0.3081 0.7034 0.0940 Uiso calc C14 H
H22 1.2513 0.4459 0.8047 0.0940 Uiso calc C14 H
H23 1.2389 0.0802 0.6955 0.0719 Uiso calc C15 H
H24 1.1144 -0.0342 0.6239 0.0719 Uiso calc C15 H
H25 1.1462 0.0931 0.6013 0.0719 Uiso calc C15 H
H26 1.1665 0.1030 0.8775 0.0652 Uiso calc C16 H
H27 1.0274 0.1202 0.8876 0.0652 Uiso calc C16 H
H28 1.0475 -0.0161 0.8002 0.0652 Uiso calc C16 H
H29 0.6856 0.0764 0.6944 0.0468 Uiso calc C17 H
H30 0.5577 0.0713 0.6205 0.0468 Uiso calc C17 H
H31 0.4228 0.2313 1.0416 0.0480 Uiso calc C20 H
H32 0.5519 0.4132 1.0282 0.0526 Uiso calc C21 H
H33 0.6484 0.3726 0.8699 0.0492 Uiso calc C22 H
H34 0.2065 -0.1002 1.0596 0.0550 Uiso calc C24 H
H35 0.1379 -0.3143 0.9077 0.0558 Uiso calc C25 H
H36 0.2093 -0.3534 0.7376 0.0539 Uiso calc C26 H
H37 0.3486 -0.1735 0.7276 0.0472 Uiso calc C27 H

loop_
_atom_site_aniso_label
_atom_site_aniso_U_11
_atom_site_aniso_U_22
_atom_site_aniso_U_33
_atom_site_aniso_U_12
_atom_site_aniso_U_13
_atom_site_aniso_U_23
_atom_site_aniso_type_symbol
N1 0.0316(7) 0.0325(6) 0.0439(6) 0.0111(5) 0.0120(5) 0.0218(4) N
C1 0.0317(9) 0.0358(8) 0.0519(8) 0.0096(7) 0.0081(7) 0.0223(5) C
C2 0.0315(9) 0.0327(7) 0.0400(7) 0.0104(7) 0.0071(6) 0.0180(5) C
N2 0.0550(9) 0.0290(6) 0.0289(6) 0.0070(6) 0.0057(6) 0.0119(4) N
C3 0.0397(9) 0.0275(7) 0.0377(7) 0.0099(7) 0.0099(7) 0.0152(5) C
C4 0.050(1) 0.0304(8) 0.0335(7) 0.0070(8) 0.0095(7) 0.0141(5) C
N3 0.0641(9) 0.0369(7) 0.0509(6) 0.0230(7) 0.0328(6) 0.0245(5) N
O1 0.130(1) 0.0350(7) 0.0291(5) 0.0091(8) 0.0196(7) 0.0091(4) O
C5 0.051(1) 0.052(1) 0.079(1) 0.007(1) 0.027(1) 0.007(1) C
C6 0.097(2) 0.0496(9) 0.0411(8) 0.028(1) 0.009(1) 0.0246(6) C
C7 0.087(2) 0.170(3) 0.037(1) -0.045(2) -0.006(1) 0.030(1) C
C8 0.161(2) 0.074(1) 0.0716(9) 0.082(1) 0.072(1) 0.0494(7) C
O2 0.168(1) 0.0502(7) 0.0978(6) 0.0518(8) 0.1056(6) 0.0433(5) O
C9 0.0357(9) 0.0372(8) 0.0419(7) 0.0106(7) 0.0122(7) 0.0213(5) C
C10 0.0333(9) 0.0313(7) 0.0416(7) 0.0106(7) 0.0130(6) 0.0197(5) C
N4 0.0409(8) 0.0319(6) 0.0513(6) 0.0082(6) 0.0085(6) 0.0226(4) N
C11 0.043(1) 0.0402(8) 0.0453(8) 0.0066(8) 0.0013(8) 0.0227(5) C
C12 0.0319(9) 0.0384(8) 0.0447(7) 0.0101(7) 0.0101(7) 0.0215(5) C
N5 0.0345(8) 0.0307(6) 0.0479(6) 0.0094(6) 0.0113(6) 0.0193(4) N
O3 0.0576(9) 0.0342(6) 0.0881(7) 0.0053(6) 0.0015(7) 0.0348(4) O
C13 0.148(2) 0.051(1) 0.047(1) 0.032(1) 0.009(1) 0.0144(8) C
C14 0.044(1) 0.067(1) 0.110(1) -0.004(1) -0.007(1) 0.0561(8) C
C15 0.046(1) 0.070(1) 0.0571(9) 0.0261(9) 0.0196(8) 0.0282(7) C
C16 0.052(1) 0.0550(9) 0.0605(8) 0.0197(8) 0.0158(8) 0.0381(6) C
O4 0.0452(8) 0.0298(6) 0.0752(7) 0.0057(6) 0.0067(6) 0.0227(4) O
C17 0.0388(9) 0.0307(7) 0.0428(7) 0.0105(7) 0.0131(7) 0.0185(5) C
C18 0.0301(9) 0.0310(7) 0.0358(7) 0.0078(6) 0.0047(6) 0.0160(5) C
N6 0.0310(7) 0.0316(6) 0.0325(5) 0.0079(6) 0.0067(5) 0.0142(4) N
C19 0.0281(8) 0.0345(7) 0.0299(6) 0.0085(7) 0.0055(6) 0.0139(5) C
C20 0.040(1) 0.0346(8) 0.0329(7) 0.0108(7) 0.0079(7) 0.0117(5) C
C21 0.046(1) 0.0323(8) 0.0358(8) 0.0088(8) 0.0045(7) 0.0092(6) C
C22 0.038(1) 0.0308(8) 0.0412(8) 0.0032(7) 0.0047(7) 0.0152(5) C
C23 0.0302(9) 0.0336(7) 0.0327(7) 0.0092(7) 0.0062(6) 0.0152(5) C
N7 0.0392(8) 0.0406(7) 0.0356(6) 0.0114(6) 0.0120(6) 0.0179(4) N
C24 0.043(1) 0.0489(9) 0.0434(7) 0.0125(8) 0.0161(7) 0.0261(5) C
C25 0.038(1) 0.0429(8) 0.0546(8) 0.0075(8) 0.0128(7) 0.0284(5) C
C26 0.041(1) 0.0335(8) 0.0469(8) 0.0062(8) 0.0075(8) 0.0169(6) C
C27 0.040(1) 0.0367(8) 0.0332(7) 0.0100(7) 0.0101(6) 0.0158(5) C

loop_
_atom_type_symbol
_atom_type_description
_atom_type_scat_dispersion_real
_atom_type_scat_dispersion_imag
_atom_type_scat_source
C ? 0.002 0.002 International_Tables_Vol_IV_Table_2.3.1
H ? 0.000 0.000 International_Tables_Vol_IV_Table_2.3.1
N ? 0.004 0.003 International_Tables_Vol_IV_Table_2.3.1
O ? 0.008 0.006 International_Tables_Vol_IV_Table_2.3.1

loop_
_geom_angle_atom_site_label_1
_geom_angle_atom_site_label_2
_geom_angle_atom_site_label_3
_geom_angle
_geom_angle_site_symmetry_1
_geom_angle_site_symmetry_2
_geom_angle_site_symmetry_3
_geom_angle_publ_flag
C1 N1 C9 111.0(1) . . . ?
C1 N1 C17 110.6(2) . . . ?
C9 N1 C17 110.1(2) . . . ?
N1 C1 C2 111.9(2) . . . ?
C1 C2 N2 126.2(2) . . . ?
C1 C2 N3 124.7(2) . . . ?
N2 C2 N3 109.1(2) . . . ?
C2 N2 C3 113.7(2) . . . ?
C2 N2 O1 125.1(2) . . . ?
C3 N2 O1 121.1(1) . . . ?
N2 C3 C4 101.6(1) . . . ?
N2 C3 C5 108.6(2) . . . ?
N2 C3 C6 106.2(2) . . . ?
C4 C3 C5 115.3(2) . . . ?
C4 C3 C6 114.2(2) . . . ?
C5 C3 C6 110.0(2) . . . ?
C3 C4 N3 101.7(2) . . . ?
C3 C4 C7 114.6(2) . . . ?
C3 C4 C8 114.4(2) . . . ?
N3 C4 C7 106.0(2) . . . ?
N3 C4 C8 107.8(2) . . . ?
C7 C4 C8 111.4(3) . . . ?
C2 N3 C4 113.7(2) . . . ?
C2 N3 O2 124.7(2) . . . ?
C4 N3 O2 121.6(2) . . . ?
N1 C9 C10 110.7(2) . . . ?
C9 C10 N4 123.8(2) . . . ?
C9 C10 N5 126.6(2) . . . ?
N4 C10 N5 109.6(2) . . . ?
C10 N4 C11 112.2(2) . . . ?
C10 N4 O3 125.2(2) . . . ?
C11 N4 O3 122.4(2) . . . ?
N4 C11 C12 101.3(2) . . . ?
N4 C11 C13 105.7(2) . . . ?
N4 C11 C14 108.8(2) . . . ?
C12 C11 C13 114.3(2) . . . ?
C12 C11 C14 114.8(2) . . . ?
C13 C11 C14 110.9(2) . . . ?
C11 C12 N5 101.5(2) . . . ?
C11 C12 C15 114.6(2) . . . ?
C11 C12 C16 114.4(2) . . . ?
N5 C12 C15 105.6(2) . . . ?
N5 C12 C16 110.0(2) . . . ?
C15 C12 C16 109.9(2) . . . ?
C10 N5 C12 112.4(2) . . . ?
C10 N5 O4 126.0(2) . . . ?
C12 N5 O4 121.3(2) . . . ?
N1 C17 C18 114.7(2) . . . ?
C17 C18 N6 113.4(2) . . . ?
C17 C18 C22 123.5(2) . . . ?
N6 C18 C22 123.1(2) . . . ?
C18 N6 C19 118.2(2) . . . ?
N6 C19 C20 122.2(2) . . . ?
N6 C19 C23 116.8(2) . . . ?
C20 C19 C23 120.9(2) . . . ?
C19 C20 C21 118.4(2) . . . ?
C20 C21 C22 120.1(2) . . . ?
C18 C22 C21 117.9(2) . . . ?
C19 C23 N7 116.1(2) . . . ?
C19 C23 C27 121.4(2) . . . ?
N7 C23 C27 122.5(2) . . . ?
C23 N7 C24 117.3(2) . . . ?
N7 C24 C25 124.0(2) . . . ?
C24 C25 C26 118.4(2) . . . ?
C25 C26 C27 119.0(2) . . . ?
C23 C27 C26 118.8(2) . . . ?

loop_
_geom_bond_atom_site_label_1
_geom_bond_atom_site_label_2
_geom_bond_distance
_geom_bond_site_symmetry_1
_geom_bond_site_symmetry_2
_geom_bond_publ_flag
N1 C1 1.469(2) . . ?
N1 C9 1.466(3) . . ?
N1 C17 1.468(2) . . ?
C1 C2 1.481(3) . . ?
C2 N2 1.330(3) . . ?
C2 N3 1.337(3) . . ?
N2 C3 1.495(3) . . ?
N2 O1 1.283(2) . . ?
C3 C4 1.568(3) . . ?
C3 C5 1.505(3) . . ?
C3 C6 1.518(3) . . ?
C4 N3 1.491(3) . . ?
C4 C7 1.500(4) . . ?
C4 C8 1.513(3) . . ?
N3 O2 1.276(2) . . ?
C9 C10 1.479(3) . . ?
C10 N4 1.341(3) . . ?
C10 N5 1.337(2) . . ?
N4 C11 1.502(3) . . ?
N4 O3 1.281(2) . . ?
C11 C12 1.556(3) . . ?
C11 C13 1.521(4) . . ?
C11 C14 1.517(3) . . ?
C12 N5 1.500(3) . . ?
C12 C15 1.522(3) . . ?
C12 C16 1.514(3) . . ?
N5 O4 1.287(2) . . ?
C17 C18 1.511(3) . . ?
C18 N6 1.339(2) . . ?
C18 C22 1.385(3) . . ?
N6 C19 1.344(2) . . ?
C19 C20 1.398(3) . . ?
C19 C23 1.489(3) . . ?
C20 C21 1.371(3) . . ?
C21 C22 1.387(3) . . ?
C23 N7 1.341(2) . . ?
C23 C27 1.394(3) . . ?
N7 C24 1.336(3) . . ?
C24 C25 1.374(3) . . ?
C25 C26 1.380(3) . . ?
C26 C27 1.379(3) . . ?

loop_
_geom_contact_atom_site_label_1
_geom_contact_atom_site_label_2
_geom_contact_distance
_geom_contact_site_symmetry_1
_geom_contact_site_symmetry_2
_geom_contact_publ_flag
? ? ? ? ? ?
